data_4316651
loop_
_publ_author_name
'Pierre Thu\'ery'

_publ_section_title
;
 Second-Sphere Tethering of Rare-Earth Ions to Cucurbit[6]uril by
 Iminodiacetic Acid Involving Carboxylic Group Encapsulation
;
_journal_name_full 'Inorganic Chemistry'
_journal_page_first 9078
_journal_page_last 9085
_journal_paper_doi 10.1021/ic101396a
_journal_volume 49
_journal_year 2010
_chemical_formula_sum 'C40 H83 Er N28 O45'
_chemical_formula_weight 1843.60
_space_group_IT_number 14
_symmetry_cell_setting monoclinic
_symmetry_space_group_name_Hall '-P 2yn'
_symmetry_space_group_name_H-M 'P 1 21/n 1'
_atom_sites_solution_hydrogens geom
_atom_sites_solution_primary direct
_atom_sites_solution_secondary difmap
_audit_creation_method SHELXL-97
_cell_angle_alpha 90.00
_cell_angle_beta 93.423(2)
_cell_angle_gamma 90.00
_cell_formula_units_Z 4
_cell_length_a 13.0235(5)
_cell_length_b 19.7226(5)
_cell_length_c 27.2450(9)
_cell_measurement_reflns_used 204723
_cell_measurement_temperature 150(2)
_cell_measurement_theta_max 25.68
_cell_measurement_theta_min 3.00
_cell_volume 6985.6(4)
_computing_cell_refinement 'HKL2000 (Otwinowski & Minor, 1997)'
_computing_data_collection 'COLLECT (Nonius, 1998)'
_computing_data_reduction 'HKL2000 (Otwinowski & Minor, 1997)'
_computing_molecular_graphics 'SHELXTL (Sheldrick, 2008)'
_computing_publication_material 'SHELXTL (Sheldrick, 2008); PLATON (Spek, 2003)'
_computing_structure_refinement 'SHELXL-97 (Sheldrick, 2008)'
_computing_structure_solution 'SHELXS-97 (Sheldrick, 2008)'
_diffrn_ambient_temperature 150(2)
_diffrn_measured_fraction_theta_full 0.997
_diffrn_measured_fraction_theta_max 0.997
_diffrn_measurement_device_type 'Nonius Kappa-CCD area-detector diffractometer'
_diffrn_measurement_method 'two \f and six \w scans with 2\% steps (476 frames)'
_diffrn_radiation_monochromator graphite
_diffrn_radiation_source 'fine-focus sealed tube'
_diffrn_radiation_type MoK\a
_diffrn_radiation_wavelength 0.71073
_diffrn_reflns_av_R_equivalents 0.0444
_diffrn_reflns_av_sigmaI/netI 0.0598
_diffrn_reflns_limit_h_max 15
_diffrn_reflns_limit_h_min -15
_diffrn_reflns_limit_k_max 24
_diffrn_reflns_limit_k_min -24
_diffrn_reflns_limit_l_max 33
_diffrn_reflns_limit_l_min -33
_diffrn_reflns_number 204723
_diffrn_reflns_theta_full 25.68
_diffrn_reflns_theta_max 25.68
_diffrn_reflns_theta_min 3.00
_diffrn_standards_decay_% 0
_diffrn_standards_interval_time 0
_diffrn_standards_number 0
_exptl_absorpt_coefficient_mu 1.330
_exptl_absorpt_correction_T_max 0.911
_exptl_absorpt_correction_T_min 0.756
_exptl_absorpt_correction_type multi-scan
_exptl_absorpt_process_details 'SCALEPACK (Otwinowski & Minor, 1997)'
_exptl_crystal_colour 'translucent light pink'
_exptl_crystal_density_diffrn 1.753
_exptl_crystal_density_method 'not measured'
_exptl_crystal_description platelet
_exptl_crystal_F_000 3788
_exptl_crystal_size_max 0.15
_exptl_crystal_size_mid 0.13
_exptl_crystal_size_min 0.07
_refine_diff_density_max 1.318
_refine_diff_density_min -0.789
_refine_diff_density_rms 0.106
_refine_ls_extinction_method none
_refine_ls_goodness_of_fit_ref 1.030
_refine_ls_hydrogen_treatment constr
_refine_ls_matrix_type full
_refine_ls_number_parameters 1063
_refine_ls_number_reflns 13206
_refine_ls_number_restraints 30
_refine_ls_restrained_S_all 1.050
_refine_ls_R_factor_all 0.0628
_refine_ls_R_factor_gt 0.0397
_refine_ls_shift/su_max 0.001
_refine_ls_shift/su_mean 0.000
_refine_ls_structure_factor_coef Fsqd
_refine_ls_weighting_details 'calc w=1/[\s^2^(Fo^2^)+(0.0573P)^2^+1.4340P] where P=(Fo^2^+2Fc^2^)/3'
_refine_ls_weighting_scheme calc
_refine_ls_wR_factor_gt 0.0975
_refine_ls_wR_factor_ref 0.1049
_reflns_number_gt 9970
_reflns_number_total 13206
_reflns_threshold_expression >2sigma(I)
_cod_data_source_file ic101396a_si_001_06.cif
_cod_data_source_block 6
_cod_original_sg_symbol_H-M 'P 21/n'
_cod_database_code 4316651

loop_
_symmetry_equiv_pos_as_xyz
'x, y, z'
'-x+1/2, y+1/2, -z+1/2'
'-x, -y, -z'
'x-1/2, -y-1/2, z-1/2'

loop_
_atom_site_label
_atom_site_type_symbol
_atom_site_fract_x
_atom_site_fract_y
_atom_site_fract_z
_atom_site_U_iso_or_equiv
_atom_site_adp_type
_atom_site_occupancy
_atom_site_symmetry_multiplicity
_atom_site_calc_flag
_atom_site_refinement_flags
_atom_site_disorder_assembly
_atom_site_disorder_group
Er Er 0.022310(14) 0.743967(8) 0.136836(6) 0.02292(7) Uani 1 1 d . . .
O1 O -0.0883(2) 0.70392(13) 0.19830(10) 0.0266(6) Uani 1 1 d . . .
O2 O -0.1299(3) 0.59746(15) 0.17731(11) 0.0469(9) Uani 1 1 d . . .
O3 O -0.2564(3) 0.79477(18) 0.35010(14) 0.0632(11) Uani 1 1 d . . .
O4 O -0.3923(3) 0.73605(18) 0.37176(14) 0.0609(11) Uani 1 1 d . . .
H4 H -0.4016 0.7636 0.4005 0.073 Uiso 1 1 d R . .
O5 O 0.0978(2) 0.85825(13) 0.11830(10) 0.0284(6) Uani 1 1 d . . .
O6 O 0.2066(2) 0.78261(14) 0.14435(10) 0.0294(6) Uani 1 1 d . . .
O7 O 0.2615(2) 0.88215(15) 0.12335(11) 0.0364(7) Uani 1 1 d . . .
O8 O 0.1307(2) 0.68453(15) 0.08190(11) 0.0367(7) Uani 1 1 d . . .
H8A H 0.1550 0.7147 0.0598 0.044 Uiso 1 1 d R . .
H8B H 0.1207 0.6410 0.0681 0.044 Uiso 1 1 d R . .
O9 O -0.0312(2) 0.78220(14) 0.05645(10) 0.0325(7) Uani 1 1 d . . .
H9A H -0.0019 0.8168 0.0448 0.039 Uiso 1 1 d R . .
H9B H -0.0486 0.7558 0.0316 0.039 Uiso 1 1 d R . .
O10 O 0.0554(2) 0.79672(14) 0.21426(9) 0.0310(7) Uani 1 1 d . . .
H10A H 0.0252 0.7852 0.2375 0.037 Uiso 1 1 d R . .
H10B H 0.1009 0.8278 0.2228 0.037 Uiso 1 1 d R . .
O11 O 0.1120(2) 0.65668(14) 0.17976(11) 0.0354(7) Uani 1 1 d . . .
H11A H 0.0846 0.6444 0.2055 0.042 Uiso 1 1 d R . .
H11B H 0.1544 0.6278 0.1652 0.042 Uiso 1 1 d R . .
O12 O -0.0788(2) 0.65891(14) 0.09904(10) 0.0353(7) Uani 1 1 d . . .
H12A H -0.1069 0.6313 0.1246 0.042 Uiso 1 1 d R . .
H12B H -0.0743 0.6395 0.0737 0.042 Uiso 1 1 d R . .
O13 O -0.1164(2) 0.82059(14) 0.14130(10) 0.0297(7) Uani 1 1 d . . .
H13A H -0.1428 0.8228 0.1690 0.036 Uiso 1 1 d R . .
H13B H -0.1642 0.8220 0.1194 0.036 Uiso 1 1 d R . .
O14 O -0.4017(2) 0.73636(14) 0.20106(11) 0.0316(7) Uani 1 1 d . . .
O15 O -0.6201(2) 0.84998(14) 0.36613(10) 0.0320(7) Uani 1 1 d . . .
O16 O -0.1963(2) 0.83237(13) 0.23193(10) 0.0266(6) Uani 1 1 d . . .
O17 O -0.4204(2) 0.95966(15) 0.39822(11) 0.0368(7) Uani 1 1 d . . .
O18 O -0.0195(2) 0.77142(14) 0.30880(10) 0.0274(6) Uani 1 1 d . . .
O19 O -0.2463(2) 0.88811(16) 0.47378(11) 0.0405(8) Uani 1 1 d . . .
O20 O -0.0697(2) 0.62237(14) 0.35074(10) 0.0275(6) Uani 1 1 d . . .
O21 O -0.2802(2) 0.72169(15) 0.52331(11) 0.0344(7) Uani 1 1 d . . .
O22 O -0.2619(2) 0.51021(14) 0.31768(10) 0.0280(6) Uani 1 1 d . . .
O23 O -0.4934(2) 0.61185(13) 0.49357(10) 0.0283(6) Uani 1 1 d . . .
O24 O -0.4431(2) 0.56909(13) 0.23746(10) 0.0287(6) Uani 1 1 d . . .
O25 O -0.6658(2) 0.68231(13) 0.41224(10) 0.0290(6) Uani 1 1 d . . .
O26 O 0.1860(2) 0.90278(15) 0.22820(11) 0.0372(7) Uani 1 1 d . . .
O27 O 0.1588(3) 0.90847(18) 0.30524(13) 0.0510(9) Uani 1 1 d . . .
O28 O 0.2393(3) 0.99006(15) 0.27044(13) 0.0451(8) Uani 1 1 d . . .
O29 O 0.0936(3) 0.5125(2) 0.42828(14) 0.0619(11) Uani 1 1 d . . .
O30 O 0.1595(2) 0.56816(17) 0.37111(13) 0.0498(9) Uani 1 1 d . . .
O31 O 0.0666(3) 0.4807(2) 0.35282(17) 0.0755(13) Uani 1 1 d . . .
O32 O -0.4281(3) 0.82898(16) 0.43677(12) 0.0489(9) Uani 1 1 d . . .
H32A H -0.4345 0.8640 0.4204 0.059 Uiso 1 1 d R . .
H32B H -0.3729 0.8371 0.4598 0.059 Uiso 1 1 d R . .
O33 O -0.1103(3) 0.71089(17) -0.02208(12) 0.0507(9) Uani 1 1 d . . .
H33A H -0.1282 0.7423 -0.0481 0.061 Uiso 1 1 d R . .
H33B H -0.0454 0.6982 -0.0318 0.061 Uiso 1 1 d R . .
O34 O 0.0669(3) 0.6121(3) 0.27265(13) 0.0762(14) Uani 1 1 d . . .
H34A H 0.0364 0.6470 0.2909 0.091 Uiso 1 1 d R . .
H34B H 0.0978 0.6002 0.2945 0.091 Uiso 1 1 d R . .
O35 O 0.2415(3) 0.56059(16) 0.14378(12) 0.0468(9) Uani 1 1 d . . .
H35A H 0.3002 0.5688 0.1316 0.056 Uiso 1 1 d R . .
H35B H 0.2604 0.5317 0.1675 0.056 Uiso 1 1 d R . .
O36 O -0.2885(2) 0.83161(17) 0.07520(11) 0.0436(8) Uani 1 1 d . . .
H36A H -0.2804 0.8555 0.0481 0.052 Uiso 1 1 d R . .
H36B H -0.3570 0.8428 0.0824 0.052 Uiso 1 1 d R . .
O37 O 0.4037(3) 0.74520(15) 0.11322(12) 0.0432(8) Uani 1 1 d . . .
H37A H 0.3320 0.7539 0.1216 0.052 Uiso 1 1 d R . .
H37B H 0.4096 0.7009 0.1114 0.052 Uiso 1 1 d R . .
O38 O -0.2962(2) 0.87736(16) -0.02071(11) 0.0410(8) Uani 1 1 d . . .
H38A H -0.2555 0.8524 -0.0443 0.049 Uiso 1 1 d R . .
H38B H -0.3354 0.9035 -0.0390 0.049 Uiso 1 1 d R . .
O39 O -0.4911(2) 0.85991(16) 0.08907(11) 0.0426(8) Uani 1 1 d . . .
H39A H -0.5200 0.8950 0.1034 0.051 Uiso 1 1 d R . .
H39B H -0.5187 0.8218 0.1018 0.051 Uiso 1 1 d R . .
O40 O -0.3877(3) 0.6343(2) 0.12897(16) 0.0801(13) Uani 1 1 d . . .
H40A H -0.3921 0.6694 0.1525 0.096 Uiso 1 1 d R . .
H40B H -0.3514 0.6591 0.1085 0.096 Uiso 1 1 d R . .
O41 O 0.4192(3) 0.59885(19) 0.09819(14) 0.0625(10) Uani 1 1 d . . .
O42 O -0.7829(7) 0.8903(5) 0.4191(4) 0.102(3) Uani 0.50 1 d PU . .
O43 O -0.2938(6) 0.6924(3) 0.0529(3) 0.073(2) Uani 0.50 1 d PU . .
O44 O 0.3584(6) 0.4967(4) 0.0293(3) 0.0573(19) Uani 0.50 1 d P . .
O45 O 0.1080(8) 0.5477(5) 0.0549(4) 0.105(3) Uani 0.50 1 d PU . .
O46 O -0.0882(9) 0.5451(5) 0.0219(3) 0.105(3) Uani 0.50 1 d PU . .
O47 O 0.4623(7) 0.5208(5) 0.0168(3) 0.080(3) Uani 0.50 1 d P . .
O48 O 0.3177(8) 0.4172(6) 0.0041(4) 0.100(3) Uani 0.50 1 d P . .
O49 O -0.6807(11) 0.9511(7) 0.4278(5) 0.147(5) Uani 0.50 1 d PU . .
N1 N -0.2156(3) 0.70196(16) 0.27669(12) 0.0262(8) Uani 1 1 d . . .
H1A H -0.2288 0.7367 0.2610 0.031 Uiso 1 1 d R . .
H1B H -0.1526 0.7111 0.2934 0.031 Uiso 1 1 d R . .
N2 N 0.1906(3) 0.84283(17) 0.12858(12) 0.0268(8) Uani 1 1 d . . .
N3 N -0.5666(3) 0.73979(15) 0.22820(12) 0.0261(8) Uani 1 1 d . . .
N4 N -0.4817(3) 0.83600(16) 0.22070(12) 0.0267(8) Uani 1 1 d . . .
N5 N -0.5690(3) 0.88275(16) 0.29004(12) 0.0281(8) Uani 1 1 d . . .
N6 N -0.6555(2) 0.78609(16) 0.29625(12) 0.0250(7) Uani 1 1 d . . .
N7 N -0.3321(3) 0.90254(15) 0.24753(12) 0.0246(7) Uani 1 1 d . . .
N8 N -0.1821(2) 0.92086(15) 0.28697(12) 0.0239(7) Uani 1 1 d . . .
N9 N -0.2725(3) 0.96735(16) 0.35564(12) 0.0263(8) Uani 1 1 d . . .
N10 N -0.4225(3) 0.95290(17) 0.31379(12) 0.0297(8) Uani 1 1 d . . .
N11 N -0.0522(3) 0.87441(16) 0.34542(12) 0.0244(7) Uani 1 1 d . . .
N12 N 0.0067(3) 0.79002(16) 0.39233(12) 0.0263(8) Uani 1 1 d . . .
N13 N -0.0951(3) 0.83327(16) 0.45791(12) 0.0280(8) Uani 1 1 d . . .
N14 N -0.1405(3) 0.92413(17) 0.41370(12) 0.0310(8) Uani 1 1 d . . .
N15 N -0.0248(2) 0.67743(16) 0.42358(11) 0.0236(7) Uani 1 1 d . . .
N16 N -0.1206(3) 0.58476(16) 0.42576(12) 0.0240(7) Uani 1 1 d . . .
N17 N -0.2022(2) 0.62406(16) 0.49821(12) 0.0246(7) Uani 1 1 d . . .
N18 N -0.1191(3) 0.72129(17) 0.49125(12) 0.0273(8) Uani 1 1 d . . .
N19 N -0.2575(2) 0.50601(16) 0.40265(12) 0.0251(7) Uani 1 1 d . . .
N20 N -0.4084(2) 0.49687(16) 0.36124(11) 0.0220(7) Uani 1 1 d . . .
N21 N -0.5006(2) 0.52996(15) 0.43301(11) 0.0222(7) Uani 1 1 d . . .
N22 N -0.3485(2) 0.55386(16) 0.47066(12) 0.0241(7) Uani 1 1 d . . .
N23 N -0.5405(2) 0.53508(16) 0.30103(12) 0.0239(7) Uani 1 1 d . . .
N24 N -0.5885(2) 0.62600(16) 0.25828(12) 0.0247(7) Uani 1 1 d . . .
N25 N -0.6774(2) 0.67220(15) 0.32798(11) 0.0236(7) Uani 1 1 d . . .
N26 N -0.6167(2) 0.58472(15) 0.37287(11) 0.0213(7) Uani 1 1 d . . .
N27 N 0.1937(3) 0.93355(18) 0.26868(14) 0.0322(8) Uani 1 1 d . . .
N28 N 0.1070(3) 0.51976(19) 0.38286(15) 0.0363(9) Uani 1 1 d . . .
C1 C -0.2050(3) 0.64104(19) 0.24563(15) 0.0282(9) Uani 1 1 d . . .
H1C H -0.2728 0.6279 0.2323 0.034 Uiso 1 1 calc R . .
H1D H -0.1787 0.6042 0.2664 0.034 Uiso 1 1 calc R . .
C2 C -0.1355(3) 0.6492(2) 0.20348(15) 0.0291(10) Uani 1 1 d . . .
C3 C -0.2984(3) 0.6901(2) 0.31074(15) 0.0293(10) Uani 1 1 d . . .
H3A H -0.2832 0.6488 0.3292 0.035 Uiso 1 1 calc R . .
H3B H -0.3627 0.6831 0.2916 0.035 Uiso 1 1 calc R . .
C4 C -0.3119(3) 0.7470(2) 0.34623(16) 0.0313(10) Uani 1 1 d . . .
C5 C -0.4763(3) 0.7674(2) 0.21516(14) 0.0255(9) Uani 1 1 d . . .
C6 C -0.6373(3) 0.79002(19) 0.24418(14) 0.0249(9) Uani 1 1 d . . .
H6 H -0.7019 0.7900 0.2237 0.030 Uiso 1 1 calc R . .
C7 C -0.5779(3) 0.85828(19) 0.23986(15) 0.0251(9) Uani 1 1 d . . .
H7 H -0.6148 0.8903 0.2177 0.030 Uiso 1 1 calc R . .
C8 C -0.6147(3) 0.8412(2) 0.32214(15) 0.0259(9) Uani 1 1 d . . .
C9 C -0.4007(3) 0.8806(2) 0.20621(14) 0.0248(9) Uani 1 1 d . . .
H9C H -0.4315 0.9203 0.1902 0.030 Uiso 1 1 calc R . .
H9D H -0.3607 0.8574 0.1825 0.030 Uiso 1 1 calc R . .
C10 C -0.5319(3) 0.9496(2) 0.30393(16) 0.0302(10) Uani 1 1 d . . .
H10C H -0.5514 0.9811 0.2777 0.036 Uiso 1 1 calc R . .
H10D H -0.5653 0.9640 0.3330 0.036 Uiso 1 1 calc R . .
C11 C -0.2335(3) 0.88108(19) 0.25361(14) 0.0243(9) Uani 1 1 d . . .
C12 C -0.3499(3) 0.96266(19) 0.27544(14) 0.0247(9) Uani 1 1 d . . .
H12 H -0.3691 1.0012 0.2542 0.030 Uiso 1 1 calc R . .
C13 C -0.2463(3) 0.97483(19) 0.30510(14) 0.0251(9) Uani 1 1 d . . .
H13 H -0.2181 1.0198 0.2988 0.030 Uiso 1 1 calc R . .
C14 C -0.3760(3) 0.96006(19) 0.35942(16) 0.0301(10) Uani 1 1 d . . .
C15 C -0.0740(3) 0.9131(2) 0.30050(15) 0.0259(9) Uani 1 1 d . . .
H15A H -0.0434 0.9577 0.3046 0.031 Uiso 1 1 calc R . .
H15B H -0.0414 0.8908 0.2738 0.031 Uiso 1 1 calc R . .
C16 C -0.2018(4) 0.9822(2) 0.39724(16) 0.0334(10) Uani 1 1 d . . .
H16A H -0.2405 0.9983 0.4243 0.040 Uiso 1 1 calc R . .
H16B H -0.1560 1.0184 0.3883 0.040 Uiso 1 1 calc R . .
C17 C -0.0221(3) 0.80844(19) 0.34516(14) 0.0226(8) Uani 1 1 d . . .
C18 C -0.0448(3) 0.9048(2) 0.39419(14) 0.0264(9) Uani 1 1 d . . .
H18 H 0.0053 0.9420 0.3963 0.032 Uiso 1 1 calc R . .
C19 C -0.0091(3) 0.84366(19) 0.42742(15) 0.0282(9) Uani 1 1 d . . .
H19 H 0.0542 0.8541 0.4472 0.034 Uiso 1 1 calc R . .
C20 C -0.1685(4) 0.8820(2) 0.45038(16) 0.0323(10) Uani 1 1 d . . .
C21 C 0.0484(3) 0.7243(2) 0.40528(15) 0.0256(9) Uani 1 1 d . . .
H21A H 0.0772 0.7046 0.3765 0.031 Uiso 1 1 calc R . .
H21B H 0.1043 0.7301 0.4301 0.031 Uiso 1 1 calc R . .
C22 C -0.0917(3) 0.79113(19) 0.50091(15) 0.0288(9) Uani 1 1 d . . .
H22A H -0.1382 0.8097 0.5240 0.035 Uiso 1 1 calc R . .
H22B H -0.0228 0.7926 0.5165 0.035 Uiso 1 1 calc R . .
C23 C -0.0710(3) 0.6278(2) 0.39545(15) 0.0265(9) Uani 1 1 d . . .
C24 C -0.0460(3) 0.67198(19) 0.47508(14) 0.0239(9) Uani 1 1 d . . .
H24 H 0.0172 0.6710 0.4965 0.029 Uiso 1 1 calc R . .
C25 C -0.1076(3) 0.60423(19) 0.47723(14) 0.0223(8) Uani 1 1 d . . .
H25 H -0.0703 0.5698 0.4971 0.027 Uiso 1 1 calc R . .
C26 C -0.2084(3) 0.6922(2) 0.50572(14) 0.0265(9) Uani 1 1 d . . .
C27 C -0.1481(3) 0.51579(18) 0.41051(15) 0.0244(9) Uani 1 1 d . . .
H27A H -0.1155 0.5054 0.3803 0.029 Uiso 1 1 calc R . .
H27B H -0.1217 0.4843 0.4355 0.029 Uiso 1 1 calc R . .
C28 C -0.2795(3) 0.5769(2) 0.51124(14) 0.0249(9) Uani 1 1 d . . .
H28A H -0.3204 0.5979 0.5357 0.030 Uiso 1 1 calc R . .
H28B H -0.2458 0.5377 0.5264 0.030 Uiso 1 1 calc R . .
C29 C -0.3054(3) 0.50532(18) 0.35623(15) 0.0241(9) Uani 1 1 d . . .
C30 C -0.3280(3) 0.49471(19) 0.44095(14) 0.0225(8) Uani 1 1 d . . .
H30 H -0.3074 0.4556 0.4614 0.027 Uiso 1 1 calc R . .
C31 C -0.4320(3) 0.48198(19) 0.41130(13) 0.0217(8) Uani 1 1 d . . .
H31 H -0.4557 0.4352 0.4148 0.026 Uiso 1 1 calc R . .
C32 C -0.4512(3) 0.57069(19) 0.46803(14) 0.0242(9) Uani 1 1 d . . .
C33 C -0.4763(3) 0.47976(19) 0.31880(14) 0.0235(9) Uani 1 1 d . . .
H33C H -0.4349 0.4646 0.2925 0.028 Uiso 1 1 calc R . .
H33D H -0.5199 0.4423 0.3274 0.028 Uiso 1 1 calc R . .
C34 C -0.6058(3) 0.54177(19) 0.41565(14) 0.0224(8) Uani 1 1 d . . .
H34C H -0.6382 0.4985 0.4079 0.027 Uiso 1 1 calc R . .
H34D H -0.6421 0.5624 0.4419 0.027 Uiso 1 1 calc R . .
C35 C -0.5163(3) 0.57634(18) 0.26334(14) 0.0220(9) Uani 1 1 d . . .
C36 C -0.6331(3) 0.55651(19) 0.32350(14) 0.0227(8) Uani 1 1 d . . .
H36 H -0.6847 0.5203 0.3225 0.027 Uiso 1 1 calc R . .
C37 C -0.6701(3) 0.61779(19) 0.29198(14) 0.0242(9) Uani 1 1 d . . .
H37 H -0.7366 0.6089 0.2744 0.029 Uiso 1 1 calc R . .
C38 C -0.6536(3) 0.64981(19) 0.37430(15) 0.0239(9) Uani 1 1 d . . .
C39 C -0.5955(3) 0.67088(19) 0.21636(14) 0.0272(9) Uani 1 1 d . . .
H39C H -0.5513 0.6539 0.1917 0.033 Uiso 1 1 calc R . .
H39D H -0.6656 0.6705 0.2022 0.033 Uiso 1 1 calc R . .
C40 C -0.7233(3) 0.73745(19) 0.31727(15) 0.0263(9) Uani 1 1 d . . .
H40C H -0.7474 0.7562 0.3474 0.032 Uiso 1 1 calc R . .
H40D H -0.7829 0.7311 0.2946 0.032 Uiso 1 1 calc R . .

loop_
_atom_site_aniso_label
_atom_site_aniso_U_11
_atom_site_aniso_U_22
_atom_site_aniso_U_33
_atom_site_aniso_U_23
_atom_site_aniso_U_13
_atom_site_aniso_U_12
Er 0.02586(11) 0.02099(11) 0.02222(11) 0.00142(7) 0.00417(7) -0.00137(8)
O1 0.0313(16) 0.0211(14) 0.0280(15) 0.0003(12) 0.0080(13) -0.0043(12)
O2 0.081(3) 0.0266(16) 0.0366(18) -0.0072(14) 0.0290(18) -0.0152(16)
O3 0.073(3) 0.049(2) 0.073(3) -0.0296(19) 0.043(2) -0.027(2)
O4 0.064(3) 0.057(2) 0.067(3) -0.0303(19) 0.044(2) -0.0257(19)
O5 0.0234(16) 0.0304(15) 0.0314(16) 0.0025(13) 0.0008(13) -0.0017(12)
O6 0.0265(16) 0.0297(16) 0.0320(16) 0.0048(13) 0.0016(13) 0.0004(12)
O7 0.0339(17) 0.0398(17) 0.0358(17) 0.0036(14) 0.0033(14) -0.0109(15)
O8 0.0462(19) 0.0309(16) 0.0349(17) 0.0008(13) 0.0196(15) -0.0003(14)
O9 0.0446(19) 0.0277(15) 0.0254(15) 0.0039(12) 0.0027(13) -0.0069(13)
O10 0.0371(17) 0.0352(16) 0.0215(15) -0.0031(12) 0.0098(13) -0.0113(13)
O11 0.0384(18) 0.0358(17) 0.0333(17) 0.0101(13) 0.0127(14) 0.0077(14)
O12 0.0485(19) 0.0345(16) 0.0237(16) -0.0031(13) 0.0073(14) -0.0102(14)
O13 0.0303(16) 0.0367(16) 0.0225(15) 0.0047(13) 0.0037(12) 0.0034(13)
O14 0.0334(17) 0.0271(15) 0.0347(17) -0.0028(13) 0.0051(14) 0.0037(13)
O15 0.0348(17) 0.0351(17) 0.0265(17) -0.0034(13) 0.0034(13) -0.0011(13)
O16 0.0311(16) 0.0230(14) 0.0258(15) -0.0024(12) 0.0039(12) 0.0040(12)
O17 0.0432(19) 0.0397(17) 0.0287(17) -0.0049(14) 0.0127(15) -0.0024(14)
O18 0.0322(16) 0.0252(14) 0.0251(15) 0.0036(13) 0.0046(12) 0.0007(12)
O19 0.047(2) 0.0429(19) 0.0323(18) -0.0024(14) 0.0099(16) 0.0111(15)
O20 0.0311(16) 0.0316(15) 0.0203(16) -0.0015(12) 0.0052(12) -0.0012(13)
O21 0.0319(17) 0.0379(17) 0.0339(17) -0.0104(14) 0.0074(14) 0.0067(14)
O22 0.0284(16) 0.0331(15) 0.0234(16) -0.0010(12) 0.0094(13) -0.0035(12)
O23 0.0298(16) 0.0279(15) 0.0277(15) -0.0094(13) 0.0049(13) 0.0019(12)
O24 0.0302(16) 0.0282(15) 0.0285(16) 0.0017(12) 0.0086(13) 0.0006(12)
O25 0.0341(17) 0.0262(15) 0.0272(16) -0.0029(13) 0.0051(13) -0.0003(12)
O26 0.0434(19) 0.0314(16) 0.0360(18) -0.0075(14) -0.0045(15) -0.0030(14)
O27 0.044(2) 0.067(2) 0.044(2) 0.0002(18) 0.0139(17) -0.0076(17)
O28 0.051(2) 0.0282(17) 0.054(2) -0.0064(15) -0.0094(16) -0.0091(15)
O29 0.042(2) 0.087(3) 0.058(3) 0.035(2) 0.0096(18) 0.0151(19)
O30 0.0320(19) 0.048(2) 0.069(2) 0.0124(18) 0.0036(17) -0.0126(16)
O31 0.044(2) 0.063(3) 0.116(4) -0.051(3) -0.023(2) 0.0157(19)
O32 0.063(2) 0.0400(19) 0.045(2) -0.0070(16) 0.0158(18) -0.0078(17)
O33 0.066(2) 0.050(2) 0.0360(19) 0.0032(16) 0.0021(17) 0.0060(18)
O34 0.042(2) 0.154(4) 0.033(2) 0.020(2) 0.0054(17) 0.026(2)
O35 0.054(2) 0.0407(18) 0.047(2) 0.0109(16) 0.0185(17) 0.0098(16)
O36 0.0350(18) 0.058(2) 0.0379(18) 0.0118(16) 0.0008(15) 0.0034(15)
O37 0.042(2) 0.0424(19) 0.046(2) -0.0017(15) 0.0036(16) 0.0080(15)
O38 0.0377(18) 0.052(2) 0.0334(18) 0.0013(15) 0.0056(14) -0.0021(15)
O39 0.043(2) 0.0473(19) 0.0385(19) -0.0054(15) 0.0082(15) 0.0001(15)
O40 0.083(3) 0.082(3) 0.077(3) -0.038(2) 0.016(2) 0.013(2)
O41 0.073(3) 0.059(2) 0.056(2) -0.0001(19) 0.015(2) -0.005(2)
O42 0.068(5) 0.095(6) 0.149(7) -0.053(5) 0.057(5) -0.016(4)
O43 0.069(4) 0.035(3) 0.122(6) -0.023(4) 0.065(4) -0.026(3)
O44 0.064(5) 0.053(4) 0.054(5) 0.008(4) -0.004(4) 0.003(4)
O45 0.105(6) 0.064(5) 0.142(7) -0.069(5) -0.028(5) 0.025(4)
O46 0.144(7) 0.103(6) 0.072(5) 0.027(5) 0.043(5) 0.044(5)
O47 0.069(6) 0.105(7) 0.065(6) 0.023(5) 0.002(4) 0.031(5)
O48 0.086(7) 0.130(9) 0.082(7) 0.012(6) -0.020(6) -0.005(6)
O49 0.150(8) 0.137(8) 0.160(9) -0.031(7) 0.054(7) -0.002(7)
N1 0.031(2) 0.0199(17) 0.0279(19) 0.0012(14) 0.0066(15) -0.0038(14)
N2 0.029(2) 0.0301(19) 0.0210(18) 0.0009(15) -0.0002(15) -0.0032(16)
N3 0.0314(19) 0.0199(17) 0.0277(19) 0.0000(14) 0.0072(15) -0.0031(14)
N4 0.0274(19) 0.0233(17) 0.0298(19) -0.0013(15) 0.0050(15) -0.0006(14)
N5 0.035(2) 0.0212(17) 0.0287(19) -0.0035(15) 0.0056(16) -0.0059(15)
N6 0.0273(19) 0.0245(17) 0.0235(18) 0.0019(14) 0.0050(15) -0.0018(14)
N7 0.0274(19) 0.0206(16) 0.0256(18) -0.0001(14) 0.0012(15) 0.0023(14)
N8 0.0260(19) 0.0204(16) 0.0252(18) 0.0011(14) 0.0001(15) 0.0038(14)
N9 0.030(2) 0.0236(17) 0.0247(18) -0.0003(14) 0.0011(15) 0.0016(15)
N10 0.029(2) 0.0317(19) 0.029(2) -0.0064(16) 0.0073(16) -0.0038(15)
N11 0.0313(19) 0.0209(17) 0.0207(17) 0.0051(14) -0.0003(15) -0.0022(14)
N12 0.034(2) 0.0214(17) 0.0235(18) 0.0016(14) 0.0009(15) 0.0027(15)
N13 0.039(2) 0.0216(17) 0.0241(18) 0.0011(14) 0.0031(16) -0.0005(15)
N14 0.042(2) 0.0240(18) 0.0263(19) -0.0012(15) -0.0015(17) 0.0076(16)
N15 0.0254(18) 0.0256(17) 0.0204(17) 0.0022(14) 0.0054(14) -0.0025(14)
N16 0.0287(19) 0.0218(17) 0.0216(18) -0.0003(14) 0.0035(15) -0.0024(14)
N17 0.0242(18) 0.0244(17) 0.0256(18) -0.0030(14) 0.0041(15) -0.0032(14)
N18 0.032(2) 0.0229(17) 0.0275(19) -0.0033(15) 0.0059(15) 0.0017(15)
N19 0.0211(18) 0.0295(18) 0.0250(18) -0.0008(15) 0.0040(15) -0.0030(14)
N20 0.0235(18) 0.0253(17) 0.0176(17) -0.0002(14) 0.0043(14) 0.0010(14)
N21 0.0222(18) 0.0237(17) 0.0210(17) -0.0033(14) 0.0024(14) 0.0010(14)
N22 0.0216(18) 0.0269(17) 0.0240(18) -0.0070(14) 0.0016(14) 0.0006(14)
N23 0.0225(18) 0.0274(18) 0.0219(18) 0.0019(14) 0.0034(14) 0.0014(14)
N24 0.0273(19) 0.0243(17) 0.0229(18) 0.0039(14) 0.0047(15) 0.0009(14)
N25 0.0260(19) 0.0222(17) 0.0227(18) 0.0015(14) 0.0040(14) 0.0003(14)
N26 0.0231(18) 0.0205(16) 0.0204(17) -0.0007(13) 0.0023(14) -0.0012(13)
N27 0.027(2) 0.031(2) 0.038(2) 0.0000(18) -0.0060(17) 0.0060(16)
N28 0.023(2) 0.036(2) 0.049(3) 0.0013(19) 0.0007(18) 0.0081(17)
C1 0.033(2) 0.020(2) 0.033(2) -0.0021(17) 0.0104(19) -0.0030(17)
C2 0.036(2) 0.023(2) 0.028(2) -0.0009(18) 0.0045(19) -0.0006(19)
C3 0.028(2) 0.030(2) 0.031(2) 0.0018(18) 0.0089(19) -0.0022(18)
C4 0.034(2) 0.030(2) 0.030(2) 0.0005(18) 0.0067(19) -0.001(2)
C5 0.031(2) 0.026(2) 0.019(2) 0.0004(17) -0.0023(18) 0.0026(18)
C6 0.023(2) 0.024(2) 0.027(2) 0.0018(17) 0.0003(17) -0.0009(17)
C7 0.027(2) 0.022(2) 0.026(2) 0.0037(17) 0.0026(18) 0.0015(17)
C8 0.024(2) 0.027(2) 0.027(2) 0.0019(18) 0.0005(18) 0.0039(17)
C9 0.029(2) 0.027(2) 0.018(2) 0.0021(17) 0.0007(17) 0.0005(17)
C10 0.030(2) 0.025(2) 0.036(2) -0.0048(19) 0.0077(19) -0.0003(18)
C11 0.028(2) 0.021(2) 0.024(2) 0.0084(17) 0.0058(18) 0.0005(17)
C12 0.025(2) 0.022(2) 0.027(2) 0.0013(17) 0.0037(18) -0.0013(17)
C13 0.028(2) 0.0190(19) 0.029(2) 0.0026(17) 0.0037(18) 0.0026(16)
C14 0.038(3) 0.016(2) 0.036(3) -0.0024(18) 0.002(2) -0.0018(18)
C15 0.027(2) 0.024(2) 0.027(2) 0.0075(17) 0.0027(18) 0.0001(17)
C16 0.046(3) 0.022(2) 0.032(2) -0.0058(18) -0.004(2) 0.0044(19)
C17 0.021(2) 0.023(2) 0.023(2) 0.0009(17) 0.0034(16) -0.0029(16)
C18 0.032(2) 0.022(2) 0.025(2) -0.0006(17) -0.0022(18) -0.0034(17)
C19 0.034(2) 0.024(2) 0.027(2) -0.0008(17) -0.0002(19) -0.0033(18)
C20 0.042(3) 0.028(2) 0.026(2) -0.0071(19) -0.004(2) -0.001(2)
C21 0.024(2) 0.025(2) 0.028(2) 0.0002(18) 0.0037(17) -0.0007(17)
C22 0.039(3) 0.025(2) 0.022(2) -0.0014(17) 0.0003(18) -0.0030(19)
C23 0.020(2) 0.027(2) 0.033(3) 0.0009(18) 0.0031(18) 0.0075(17)
C24 0.024(2) 0.025(2) 0.022(2) -0.0007(17) -0.0020(17) 0.0011(17)
C25 0.023(2) 0.023(2) 0.021(2) 0.0016(16) 0.0037(17) 0.0002(16)
C26 0.027(2) 0.035(2) 0.017(2) 0.0001(18) -0.0011(17) 0.0004(19)
C27 0.025(2) 0.0189(19) 0.030(2) -0.0025(17) 0.0028(18) 0.0007(16)
C28 0.025(2) 0.031(2) 0.019(2) -0.0034(17) 0.0054(17) -0.0012(17)
C29 0.026(2) 0.0169(19) 0.029(2) -0.0021(17) -0.0008(18) -0.0001(16)
C30 0.024(2) 0.022(2) 0.022(2) -0.0003(16) 0.0055(17) -0.0004(16)
C31 0.024(2) 0.0221(19) 0.020(2) 0.0009(16) 0.0032(16) -0.0002(16)
C32 0.025(2) 0.022(2) 0.025(2) 0.0024(17) 0.0029(18) 0.0006(17)
C33 0.026(2) 0.0200(19) 0.025(2) -0.0045(16) 0.0029(17) 0.0013(16)
C34 0.022(2) 0.026(2) 0.020(2) 0.0010(16) 0.0059(16) -0.0005(16)
C35 0.024(2) 0.0202(19) 0.021(2) -0.0036(16) 0.0019(17) -0.0041(16)
C36 0.022(2) 0.022(2) 0.024(2) -0.0001(16) 0.0024(17) -0.0042(16)
C37 0.020(2) 0.028(2) 0.024(2) 0.0004(17) 0.0018(17) -0.0023(17)
C38 0.019(2) 0.026(2) 0.027(2) -0.0024(18) 0.0058(17) -0.0034(16)
C39 0.034(2) 0.026(2) 0.021(2) 0.0009(17) 0.0009(18) 0.0003(18)
C40 0.025(2) 0.025(2) 0.028(2) 0.0018(17) 0.0053(17) 0.0010(17)

loop_
_atom_type_symbol
_atom_type_description
_atom_type_scat_dispersion_real
_atom_type_scat_dispersion_imag
_atom_type_scat_source
C C 0.0033 0.0016 'International Tables Vol C Tables 4.2.6.8 and 6.1.1.4'
H H 0.0000 0.0000 'International Tables Vol C Tables 4.2.6.8 and 6.1.1.4'
N N 0.0061 0.0033 'International Tables Vol C Tables 4.2.6.8 and 6.1.1.4'
O O 0.0106 0.0060 'International Tables Vol C Tables 4.2.6.8 and 6.1.1.4'
Er Er -0.2586 4.9576 'International Tables Vol C Tables 4.2.6.8 and 6.1.1.4'

loop_
_geom_angle_atom_site_label_1
_geom_angle_atom_site_label_2
_geom_angle_atom_site_label_3
_geom_angle
_geom_angle_site_symmetry_1
_geom_angle_site_symmetry_3
_geom_angle_publ_flag
O12 Er O11 86.77(11) . . ?
O12 Er O13 93.99(10) . . ?
O11 Er O13 143.20(9) . . ?
O12 Er O10 140.95(9) . . ?
O11 Er O10 79.64(10) . . ?
O13 Er O10 76.84(10) . . ?
O12 Er O9 72.26(10) . . ?
O11 Er O9 142.99(10) . . ?
O13 Er O9 70.25(9) . . ?
O10 Er O9 135.06(10) . . ?
O12 Er O1 74.08(9) . . ?
O11 Er O1 73.37(9) . . ?
O13 Er O1 71.53(9) . . ?
O10 Er O1 66.98(9) . . ?
O9 Er O1 126.12(9) . . ?
O12 Er O8 73.36(10) . . ?
O11 Er O8 70.26(10) . . ?
O13 Er O8 144.79(10) . . ?
O10 Er O8 132.97(10) . . ?
O9 Er O8 74.59(10) . . ?
O1 Er O8 131.81(9) . . ?
O12 Er O6 139.84(10) . . ?
O11 Er O6 74.81(9) . . ?
O13 Er O6 122.04(9) . . ?
O10 Er O6 70.88(9) . . ?
O9 Er O6 101.80(9) . . ?
O1 Er O6 130.60(9) . . ?
O8 Er O6 66.92(10) . . ?
O12 Er O5 140.39(9) . . ?
O11 Er O5 124.46(10) . . ?
O13 Er O5 75.34(9) . . ?
O10 Er O5 74.54(9) . . ?
O9 Er O5 68.22(9) . . ?
O1 Er O5 133.58(9) . . ?
O8 Er O5 93.46(9) . . ?
O6 Er O5 50.52(9) . . ?
C2 O1 Er 132.7(2) . . ?
C4 O4 H4 118.7 . . ?
N2 O5 Er 96.9(2) . . ?
N2 O6 Er 96.8(2) . . ?
Er O8 H8A 109.2 . . ?
Er O8 H8B 127.9 . . ?
H8A O8 H8B 112.1 . . ?
Er O9 H9A 118.9 . . ?
Er O9 H9B 125.0 . . ?
H9A O9 H9B 106.9 . . ?
Er O10 H10A 120.6 . . ?
Er O10 H10B 129.0 . . ?
H10A O10 H10B 110.3 . . ?
Er O11 H11A 113.8 . . ?
Er O11 H11B 122.9 . . ?
H11A O11 H11B 119.1 . . ?
Er O12 H12A 108.3 . . ?
Er O12 H12B 131.4 . . ?
H12A O12 H12B 113.7 . . ?
Er O13 H13A 115.5 . . ?
Er O13 H13B 121.6 . . ?
H13A O13 H13B 107.9 . . ?
H32A O32 H32B 105.5 . . ?
H33A O33 H33B 98.6 . . ?
H34A O34 H34B 91.9 . . ?
H35A O35 H35B 100.7 . . ?
H36A O36 H36B 102.0 . . ?
H37A O37 H37B 105.9 . . ?
H38A O38 H38B 104.2 . . ?
H39A O39 H39B 106.8 . . ?
H40A O40 H40B 94.6 . . ?
O47 O44 O48 116.5(7) . . ?
O44 O47 O47 124.1(11) . 3_665 ?
C1 N1 C3 109.0(3) . . ?
C1 N1 H1A 113.9 . . ?
C3 N1 H1A 108.7 . . ?
C1 N1 H1B 109.0 . . ?
C3 N1 H1B 112.2 . . ?
H1A N1 H1B 104.2 . . ?
O7 N2 O5 122.8(3) . . ?
O7 N2 O6 121.4(3) . . ?
O5 N2 O6 115.8(3) . . ?
C5 N3 C6 112.5(3) . . ?
C5 N3 C39 122.4(3) . . ?
C6 N3 C39 123.7(3) . . ?
C5 N4 C9 122.0(3) . . ?
C5 N4 C7 113.0(3) . . ?
C9 N4 C7 124.9(3) . . ?
C8 N5 C10 122.2(3) . . ?
C8 N5 C7 113.1(3) . . ?
C10 N5 C7 123.9(3) . . ?
C8 N6 C40 123.0(3) . . ?
C8 N6 C6 112.1(3) . . ?
C40 N6 C6 124.1(3) . . ?
C11 N7 C12 112.1(3) . . ?
C11 N7 C9 122.3(3) . . ?
C12 N7 C9 122.9(3) . . ?
C11 N8 C15 123.3(3) . . ?
C11 N8 C13 112.4(3) . . ?
C15 N8 C13 124.2(3) . . ?
C14 N9 C13 111.9(3) . . ?
C14 N9 C16 123.2(4) . . ?
C13 N9 C16 123.3(3) . . ?
C14 N10 C10 124.0(3) . . ?
C14 N10 C12 111.7(3) . . ?
C10 N10 C12 123.3(3) . . ?
C17 N11 C15 122.6(3) . . ?
C17 N11 C18 113.3(3) . . ?
C15 N11 C18 123.4(3) . . ?
C17 N12 C21 123.2(3) . . ?
C17 N12 C19 112.6(3) . . ?
C21 N12 C19 124.2(3) . . ?
C20 N13 C22 121.2(3) . . ?
C20 N13 C19 111.9(3) . . ?
C22 N13 C19 124.3(3) . . ?
C20 N14 C18 112.6(3) . . ?
C20 N14 C16 122.7(4) . . ?
C18 N14 C16 124.6(3) . . ?
C23 N15 C21 123.1(3) . . ?
C23 N15 C24 112.8(3) . . ?
C21 N15 C24 123.5(3) . . ?
C23 N16 C25 112.7(3) . . ?
C23 N16 C27 121.4(3) . . ?
C25 N16 C27 122.2(3) . . ?
C26 N17 C28 123.7(3) . . ?
C26 N17 C25 112.7(3) . . ?
C28 N17 C25 123.5(3) . . ?
C26 N18 C22 123.3(3) . . ?
C26 N18 C24 112.9(3) . . ?
C22 N18 C24 122.5(3) . . ?
C29 N19 C27 121.9(3) . . ?
C29 N19 C30 112.9(3) . . ?
C27 N19 C30 125.3(3) . . ?
C29 N20 C31 112.6(3) . . ?
C29 N20 C33 120.2(3) . . ?
C31 N20 C33 123.4(3) . . ?
C32 N21 C34 121.9(3) . . ?
C32 N21 C31 112.9(3) . . ?
C34 N21 C31 124.6(3) . . ?
C32 N22 C30 112.0(3) . . ?
C32 N22 C28 121.2(3) . . ?
C30 N22 C28 123.3(3) . . ?
C35 N23 C33 123.4(3) . . ?
C35 N23 C36 112.4(3) . . ?
C33 N23 C36 124.1(3) . . ?
C35 N24 C39 122.2(3) . . ?
C35 N24 C37 112.5(3) . . ?
C39 N24 C37 123.6(3) . . ?
C38 N25 C40 123.3(3) . . ?
C38 N25 C37 111.4(3) . . ?
C40 N25 C37 124.2(3) . . ?
C38 N26 C34 123.0(3) . . ?
C38 N26 C36 110.5(3) . . ?
C34 N26 C36 121.6(3) . . ?
O27 N27 O26 120.3(4) . . ?
O27 N27 O28 121.5(4) . . ?
O26 N27 O28 118.2(4) . . ?
O31 N28 O30 122.7(5) . . ?
O31 N28 O29 120.3(4) . . ?
O30 N28 O29 117.0(4) . . ?
N1 C1 C2 115.3(3) . . ?
N1 C1 H1C 108.4 . . ?
C2 C1 H1C 108.4 . . ?
N1 C1 H1D 108.4 . . ?
C2 C1 H1D 108.4 . . ?
H1C C1 H1D 107.5 . . ?
O2 C2 O1 126.3(4) . . ?
O2 C2 C1 113.8(3) . . ?
O1 C2 C1 119.8(3) . . ?
N1 C3 C4 113.7(3) . . ?
N1 C3 H3A 108.8 . . ?
C4 C3 H3A 108.8 . . ?
N1 C3 H3B 108.8 . . ?
C4 C3 H3B 108.8 . . ?
H3A C3 H3B 107.7 . . ?
O3 C4 O4 125.8(4) . . ?
O3 C4 C3 123.9(4) . . ?
O4 C4 C3 110.3(4) . . ?
O14 C5 N3 126.4(4) . . ?
O14 C5 N4 125.2(4) . . ?
N3 C5 N4 108.4(3) . . ?
N3 C6 N6 113.8(3) . . ?
N3 C6 C7 104.0(3) . . ?
N6 C6 C7 103.3(3) . . ?
N3 C6 H6 111.7 . . ?
N6 C6 H6 111.7 . . ?
C7 C6 H6 111.7 . . ?
N5 C7 N4 114.7(3) . . ?
N5 C7 C6 103.2(3) . . ?
N4 C7 C6 102.0(3) . . ?
N5 C7 H7 112.0 . . ?
N4 C7 H7 112.0 . . ?
C6 C7 H7 112.0 . . ?
O15 C8 N5 126.9(4) . . ?
O15 C8 N6 124.8(4) . . ?
N5 C8 N6 108.3(3) . . ?
N4 C9 N7 113.1(3) . . ?
N4 C9 H9C 109.0 . . ?
N7 C9 H9C 109.0 . . ?
N4 C9 H9D 109.0 . . ?
N7 C9 H9D 109.0 . . ?
H9C C9 H9D 107.8 . . ?
N10 C10 N5 113.8(3) . . ?
N10 C10 H10C 108.8 . . ?
N5 C10 H10C 108.8 . . ?
N10 C10 H10D 108.8 . . ?
N5 C10 H10D 108.8 . . ?
H10C C10 H10D 107.7 . . ?
O16 C11 N8 125.4(4) . . ?
O16 C11 N7 125.3(4) . . ?
N8 C11 N7 109.3(3) . . ?
N7 C12 N10 113.7(3) . . ?
N7 C12 C13 104.0(3) . . ?
N10 C12 C13 103.1(3) . . ?
N7 C12 H12 111.8 . . ?
N10 C12 H12 111.8 . . ?
C13 C12 H12 111.8 . . ?
N9 C13 N8 114.9(3) . . ?
N9 C13 C12 103.5(3) . . ?
N8 C13 C12 102.1(3) . . ?
N9 C13 H13 111.9 . . ?
N8 C13 H13 111.9 . . ?
C12 C13 H13 111.9 . . ?
O17 C14 N10 125.3(4) . . ?
O17 C14 N9 125.4(4) . . ?
N10 C14 N9 109.3(4) . . ?
N8 C15 N11 114.1(3) . . ?
N8 C15 H15A 108.7 . . ?
N11 C15 H15A 108.7 . . ?
N8 C15 H15B 108.7 . . ?
N11 C15 H15B 108.7 . . ?
H15A C15 H15B 107.6 . . ?
N9 C16 N14 113.2(3) . . ?
N9 C16 H16A 108.9 . . ?
N14 C16 H16A 108.9 . . ?
N9 C16 H16B 108.9 . . ?
N14 C16 H16B 108.9 . . ?
H16A C16 H16B 107.8 . . ?
O18 C17 N11 126.4(4) . . ?
O18 C17 N12 125.4(3) . . ?
N11 C17 N12 108.2(3) . . ?
N14 C18 N11 115.8(3) . . ?
N14 C18 C19 103.0(3) . . ?
N11 C18 C19 102.2(3) . . ?
N14 C18 H18 111.7 . . ?
N11 C18 H18 111.7 . . ?
C19 C18 H18 111.7 . . ?
N13 C19 N12 114.9(3) . . ?
N13 C19 C18 103.2(3) . . ?
N12 C19 C18 103.3(3) . . ?
N13 C19 H19 111.6 . . ?
N12 C19 H19 111.6 . . ?
C18 C19 H19 111.6 . . ?
O19 C20 N13 125.5(4) . . ?
O19 C20 N14 125.5(4) . . ?
N13 C20 N14 108.9(4) . . ?
N15 C21 N12 114.5(3) . . ?
N15 C21 H21A 108.6 . . ?
N12 C21 H21A 108.6 . . ?
N15 C21 H21B 108.6 . . ?
N12 C21 H21B 108.6 . . ?
H21A C21 H21B 107.6 . . ?
N13 C22 N18 114.1(3) . . ?
N13 C22 H22A 108.7 . . ?
N18 C22 H22A 108.7 . . ?
N13 C22 H22B 108.7 . . ?
N18 C22 H22B 108.7 . . ?
H22A C22 H22B 107.6 . . ?
O20 C23 N15 126.2(4) . . ?
O20 C23 N16 125.5(4) . . ?
N15 C23 N16 108.3(3) . . ?
N18 C24 N15 114.3(3) . . ?
N18 C24 C25 102.4(3) . . ?
N15 C24 C25 103.2(3) . . ?
N18 C24 H24 112.1 . . ?
N15 C24 H24 112.1 . . ?
C25 C24 H24 112.1 . . ?
N17 C25 N16 113.6(3) . . ?
N17 C25 C24 103.6(3) . . ?
N16 C25 C24 102.7(3) . . ?
N17 C25 H25 112.1 . . ?
N16 C25 H25 112.1 . . ?
C24 C25 H25 112.1 . . ?
O21 C26 N17 125.5(4) . . ?
O21 C26 N18 126.4(4) . . ?
N17 C26 N18 108.1(3) . . ?
N19 C27 N16 113.0(3) . . ?
N19 C27 H27A 109.0 . . ?
N16 C27 H27A 109.0 . . ?
N19 C27 H27B 109.0 . . ?
N16 C27 H27B 109.0 . . ?
H27A C27 H27B 107.8 . . ?
N17 C28 N22 115.2(3) . . ?
N17 C28 H28A 108.5 . . ?
N22 C28 H28A 108.5 . . ?
N17 C28 H28B 108.5 . . ?
N22 C28 H28B 108.5 . . ?
H28A C28 H28B 107.5 . . ?
O22 C29 N20 127.0(4) . . ?
O22 C29 N19 125.4(4) . . ?
N20 C29 N19 107.7(3) . . ?
N19 C30 N22 115.0(3) . . ?
N19 C30 C31 102.8(3) . . ?
N22 C30 C31 103.6(3) . . ?
N19 C30 H30 111.6 . . ?
N22 C30 H30 111.6 . . ?
C31 C30 H30 111.6 . . ?
N20 C31 N21 115.0(3) . . ?
N20 C31 C30 103.2(3) . . ?
N21 C31 C30 102.8(3) . . ?
N20 C31 H31 111.7 . . ?
N21 C31 H31 111.7 . . ?
C30 C31 H31 111.7 . . ?
O23 C32 N22 126.8(4) . . ?
O23 C32 N21 125.1(4) . . ?
N22 C32 N21 107.9(3) . . ?
N23 C33 N20 113.9(3) . . ?
N23 C33 H33C 108.8 . . ?
N20 C33 H33C 108.8 . . ?
N23 C33 H33D 108.8 . . ?
N20 C33 H33D 108.8 . . ?
H33C C33 H33D 107.7 . . ?
N26 C34 N21 114.0(3) . . ?
N26 C34 H34C 108.8 . . ?
N21 C34 H34C 108.8 . . ?
N26 C34 H34D 108.8 . . ?
N21 C34 H34D 108.8 . . ?
H34C C34 H34D 107.7 . . ?
O24 C35 N24 125.6(4) . . ?
O24 C35 N23 125.9(4) . . ?
N24 C35 N23 108.5(3) . . ?
N23 C36 N26 115.0(3) . . ?
N23 C36 C37 103.5(3) . . ?
N26 C36 C37 103.8(3) . . ?
N23 C36 H36 111.4 . . ?
N26 C36 H36 111.4 . . ?
C37 C36 H36 111.4 . . ?
N24 C37 N25 114.9(3) . . ?
N24 C37 C36 102.9(3) . . ?
N25 C37 C36 103.4(3) . . ?
N24 C37 H37 111.6 . . ?
N25 C37 H37 111.6 . . ?
C36 C37 H37 111.6 . . ?
O25 C38 N25 125.2(4) . . ?
O25 C38 N26 124.9(4) . . ?
N25 C38 N26 109.8(3) . . ?
N3 C39 N24 113.4(3) . . ?
N3 C39 H39C 108.9 . . ?
N24 C39 H39C 108.9 . . ?
N3 C39 H39D 108.9 . . ?
N24 C39 H39D 108.9 . . ?
H39C C39 H39D 107.7 . . ?
N25 C40 N6 114.6(3) . . ?
N25 C40 H40C 108.6 . . ?
N6 C40 H40C 108.6 . . ?
N25 C40 H40D 108.6 . . ?
N6 C40 H40D 108.6 . . ?
H40C C40 H40D 107.6 . . ?

loop_
_geom_bond_atom_site_label_1
_geom_bond_atom_site_label_2
_geom_bond_distance
_geom_bond_site_symmetry_2
_geom_bond_publ_flag
Er O12 2.334(3) . ?
Er O11 2.352(3) . ?
Er O13 2.363(3) . ?
Er O10 2.368(3) . ?
Er O9 2.381(3) . ?
Er O1 2.406(2) . ?
Er O8 2.421(3) . ?
Er O6 2.515(3) . ?
Er O5 2.522(3) . ?
O1 C2 1.254(5) . ?
O2 C2 1.250(5) . ?
O3 C4 1.189(5) . ?
O4 C4 1.310(5) . ?
O4 H4 0.9668 . ?
O5 N2 1.262(4) . ?
O6 N2 1.276(4) . ?
O7 N2 1.221(4) . ?
O8 H8A 0.9147 . ?
O8 H8B 0.9434 . ?
O9 H9A 0.8529 . ?
O9 H9B 0.8720 . ?
O10 H10A 0.7983 . ?
O10 H10B 0.8737 . ?
O11 H11A 0.8418 . ?
O11 H11B 0.9015 . ?
O12 H12A 0.9714 . ?
O12 H12B 0.7960 . ?
O13 H13A 0.8493 . ?
O13 H13B 0.8373 . ?
O14 C5 1.228(5) . ?
O15 C8 1.217(5) . ?
O16 C11 1.241(5) . ?
O17 C14 1.235(5) . ?
O18 C17 1.233(5) . ?
O19 C20 1.235(5) . ?
O20 C23 1.224(5) . ?
O21 C26 1.223(5) . ?
O22 C29 1.226(5) . ?
O23 C32 1.221(4) . ?
O24 C35 1.228(4) . ?
O25 C38 1.235(5) . ?
O26 N27 1.258(4) . ?
O27 N27 1.224(5) . ?
O28 N27 1.262(4) . ?
O29 N28 1.268(5) . ?
O30 N28 1.228(5) . ?
O31 N28 1.220(5) . ?
O32 H32A 0.8237 . ?
O32 H32B 0.9390 . ?
O33 H33A 0.9605 . ?
O33 H33B 0.9344 . ?
O34 H34A 0.9504 . ?
O34 H34B 0.7366 . ?
O35 H35A 0.8676 . ?
O35 H35B 0.8843 . ?
O36 H36A 0.8871 . ?
O36 H36B 0.9509 . ?
O37 H37A 0.9883 . ?
O37 H37B 0.8794 . ?
O38 H38A 0.9879 . ?
O38 H38B 0.8623 . ?
O39 H39A 0.8891 . ?
O39 H39B 0.9109 . ?
O40 H40A 0.9477 . ?
O40 H40B 0.8977 . ?
O42 O49 1.797(16) . ?
O44 O47 1.493(11) . ?
O44 O48 1.778(13) . ?
O47 O47 1.606(16) 3_665 ?
N1 C1 1.481(5) . ?
N1 C3 1.483(5) . ?
N1 H1A 0.8188 . ?
N1 H1B 0.9318 . ?
N3 C5 1.363(5) . ?
N3 C6 1.437(5) . ?
N3 C39 1.442(5) . ?
N4 C5 1.364(5) . ?
N4 C9 1.446(5) . ?
N4 C7 1.454(5) . ?
N5 C8 1.361(5) . ?
N5 C10 1.446(5) . ?
N5 C7 1.448(5) . ?
N6 C8 1.384(5) . ?
N6 C40 1.445(5) . ?
N6 C6 1.454(5) . ?
N7 C11 1.353(5) . ?
N7 C12 1.435(5) . ?
N7 C9 1.460(5) . ?
N8 C11 1.348(5) . ?
N8 C15 1.442(5) . ?
N8 C13 1.458(5) . ?
N9 C14 1.366(5) . ?
N9 C13 1.446(5) . ?
N9 C16 1.448(5) . ?
N10 C14 1.357(5) . ?
N10 C10 1.436(5) . ?
N10 C12 1.463(5) . ?
N11 C17 1.359(5) . ?
N11 C15 1.456(5) . ?
N11 C18 1.456(5) . ?
N12 C17 1.366(5) . ?
N12 C21 1.442(5) . ?
N12 C19 1.449(5) . ?
N13 C20 1.362(5) . ?
N13 C22 1.435(5) . ?
N13 C19 1.448(5) . ?
N14 C20 1.366(5) . ?
N14 C18 1.436(5) . ?
N14 C16 1.452(5) . ?
N15 C23 1.362(5) . ?
N15 C21 1.438(5) . ?
N15 C24 1.450(5) . ?
N16 C23 1.372(5) . ?
N16 C25 1.454(5) . ?
N16 C27 1.461(5) . ?
N17 C26 1.363(5) . ?
N17 C28 1.431(5) . ?
N17 C25 1.443(5) . ?
N18 C26 1.375(5) . ?
N18 C22 1.443(5) . ?
N18 C24 1.448(5) . ?
N19 C29 1.377(5) . ?
N19 C27 1.441(5) . ?
N19 C30 1.448(5) . ?
N20 C29 1.366(5) . ?
N20 C31 1.446(5) . ?
N20 C33 1.453(5) . ?
N21 C32 1.377(5) . ?
N21 C34 1.442(5) . ?
N21 C31 1.451(5) . ?
N22 C32 1.377(5) . ?
N22 C30 1.454(5) . ?
N22 C28 1.455(5) . ?
N23 C35 1.362(5) . ?
N23 C33 1.441(5) . ?
N23 C36 1.447(5) . ?
N24 C35 1.359(5) . ?
N24 C39 1.444(5) . ?
N24 C37 1.454(5) . ?
N25 C38 1.355(5) . ?
N25 C40 1.442(5) . ?
N25 C37 1.461(5) . ?
N26 C38 1.372(5) . ?
N26 C34 1.441(5) . ?
N26 C36 1.459(5) . ?
C1 C2 1.513(5) . ?
C1 H1C 0.9700 . ?
C1 H1D 0.9700 . ?
C3 C4 1.499(6) . ?
C3 H3A 0.9700 . ?
C3 H3B 0.9700 . ?
C6 C7 1.561(5) . ?
C6 H6 0.9800 . ?
C7 H7 0.9800 . ?
C9 H9C 0.9700 . ?
C9 H9D 0.9700 . ?
C10 H10C 0.9700 . ?
C10 H10D 0.9700 . ?
C12 C13 1.549(6) . ?
C12 H12 0.9800 . ?
C13 H13 0.9800 . ?
C15 H15A 0.9700 . ?
C15 H15B 0.9700 . ?
C16 H16A 0.9700 . ?
C16 H16B 0.9700 . ?
C18 C19 1.562(5) . ?
C18 H18 0.9800 . ?
C19 H19 0.9800 . ?
C21 H21A 0.9700 . ?
C21 H21B 0.9700 . ?
C22 H22A 0.9700 . ?
C22 H22B 0.9700 . ?
C24 C25 1.561(5) . ?
C24 H24 0.9800 . ?
C25 H25 0.9800 . ?
C27 H27A 0.9700 . ?
C27 H27B 0.9700 . ?
C28 H28A 0.9700 . ?
C28 H28B 0.9700 . ?
C30 C31 1.556(5) . ?
C30 H30 0.9800 . ?
C31 H31 0.9800 . ?
C33 H33C 0.9700 . ?
C33 H33D 0.9700 . ?
C34 H34C 0.9700 . ?
C34 H34D 0.9700 . ?
C36 C37 1.543(5) . ?
C36 H36 0.9800 . ?
C37 H37 0.9800 . ?
C39 H39C 0.9700 . ?
C39 H39D 0.9700 . ?
C40 H40C 0.9700 . ?
C40 H40D 0.9700 . ?

loop_
_geom_hbond_atom_site_label_D
_geom_hbond_atom_site_label_H
_geom_hbond_atom_site_label_A
_geom_hbond_distance_DH
_geom_hbond_distance_HA
_geom_hbond_distance_DA
_geom_hbond_angle_DHA
_geom_hbond_site_symmetry_A
N1 H1A O16 0.82 2.10 2.864(4) 155.1 .
N1 H1B O18 0.93 2.12 2.983(4) 152.7 .
O4 H4 O32 0.97 1.67 2.610(4) 162.2 .
O8 H8A O21 0.91 1.84 2.745(4) 170.7 4_675
O8 H8B O45 0.94 1.88 2.808(9) 167.4 .
O9 H9A O23 0.85 1.99 2.765(4) 150.7 4_675
O9 H9B O33 0.87 1.85 2.712(4) 167.9 .
O10 H10A O18 0.80 2.08 2.852(4) 163.2 .
O10 H10B O26 0.87 1.85 2.709(4) 167.3 .
O11 H11A O34 0.84 1.96 2.775(4) 161.7 .
O11 H11B O35 0.90 1.86 2.756(4) 171.5 .
O12 H12A O2 0.97 1.63 2.574(4) 163.3 .
O12 H12B O46 0.80 2.34 3.072(11) 154.4 .
O13 H13A O16 0.85 1.90 2.746(4) 176.4 .
O13 H13B O36 0.84 1.97 2.799(4) 171.7 .
O32 H32A O17 0.82 1.99 2.787(4) 161.7 .
O32 H32B O19 0.94 1.95 2.774(5) 145.4 .
O33 H33A O25 0.96 1.88 2.830(4) 167.3 4_675
O33 H33B O32 0.93 1.87 2.797(5) 169.0 4_675
O34 H34A O20 0.95 2.25 2.861(4) 121.0 .
O34 H34B O30 0.74 2.28 3.003(5) 166.8 .
O35 H35A O41 0.87 1.94 2.795(5) 170.5 .
O35 H35B O28 0.88 1.88 2.719(4) 157.4 2_545
O36 H36A O38 0.89 1.92 2.761(4) 156.8 .
O36 H36B O39 0.95 1.80 2.746(4) 173.3 .
O37 H37A O6 0.99 1.87 2.847(4) 169.9 .
O37 H37B O41 0.88 2.05 2.924(5) 173.1 .
O38 H38A O25 0.99 1.84 2.824(4) 170.9 4_675
O38 H38B O29 0.86 2.07 2.911(5) 163.7 4_575
O39 H39A O31 0.89 2.18 3.055(6) 169.9 2_455
O39 H39B O37 0.91 1.85 2.745(4) 165.5 1_455
O40 H40A O14 0.95 1.88 2.825(5) 177.8 .
O40 H40B O43 0.90 1.85 2.722(8) 163.1 .
